data_4126570
loop_
_publ_author_name
'Line, Nathan J.'
'Witherspoon, Brittany P.'
'Hancock, Erin N.'
'Brown, M. Kevin'

_publ_section_title
;
 Synthesis of ent-[3]-Ladderanol: Development and Application of
 Intramolecular Chirality Transfer [2+2] Cycloadditions of Allenic Ketones
 and Alkenes.
;
_journal_name_full 'Journal of the American Chemical Society'
_journal_paper_doi 10.1021/jacs.7b09844
_journal_year 2017
_chemical_absolute_configuration ad
_chemical_formula_moiety 'C14 H13 Cl O'
_chemical_formula_sum 'C14 H13 Cl O'
_chemical_formula_weight 232.69
_space_group_crystal_system orthorhombic
_space_group_IT_number 19
_space_group_name_Hall 'P 2ac 2ab'
_space_group_name_H-M_alt 'P 21 21 21'
_symmetry_space_group_name_Hall 'P 2ac 2ab'
_symmetry_space_group_name_H-M 'P 21 21 21'
_atom_sites_solution_hydrogens geom
_audit_creation_method SHELXL-2014/7
_cell_angle_alpha 90
_cell_angle_beta 90
_cell_angle_gamma 90
_cell_formula_units_Z 4
_cell_length_a 5.7623(2)
_cell_length_b 7.1924(3)
_cell_length_c 27.5390(11)
_cell_measurement_reflns_used 9037
_cell_measurement_temperature 150(2)
_cell_measurement_theta_max 29.96
_cell_measurement_theta_min 2.93
_cell_volume 1141.35(8)
_computing_structure_refinement 'SHELXL-2014/7 (Sheldrick, 2014)'
_diffrn_ambient_temperature 150(2)
_diffrn_detector 'CCD area detector'
_diffrn_detector_area_resol_mean 83.33
_diffrn_detector_type 'Bruker APEXII'
_diffrn_measured_fraction_theta_full 1.000
_diffrn_measured_fraction_theta_max 1.000
_diffrn_measurement_details '0.50 degree frames measured for 10 seconds each'
_diffrn_measurement_device 'APEX Kappa Duo'
_diffrn_measurement_device_type Kappa
_diffrn_measurement_method 'omega and phi scans'
_diffrn_radiation_monochromator graphite
_diffrn_radiation_type MoK\a
_diffrn_radiation_wavelength 0.71073
_diffrn_reflns_av_R_equivalents 0.0330
_diffrn_reflns_av_unetI/netI 0.0263
_diffrn_reflns_Laue_measured_fraction_full 1.000
_diffrn_reflns_Laue_measured_fraction_max 1.000
_diffrn_reflns_limit_h_max 8
_diffrn_reflns_limit_h_min -6
_diffrn_reflns_limit_k_max 10
_diffrn_reflns_limit_k_min -8
_diffrn_reflns_limit_l_max 38
_diffrn_reflns_limit_l_min -38
_diffrn_reflns_number 13209
_diffrn_reflns_point_group_measured_fraction_full 1.000
_diffrn_reflns_point_group_measured_fraction_max 0.999
_diffrn_reflns_theta_full 25.242
_diffrn_reflns_theta_max 30.039
_diffrn_reflns_theta_min 1.479
_diffrn_source 'sealed tube'
_exptl_absorpt_coefficient_mu 0.308
_exptl_absorpt_correction_T_max 0.7460
_exptl_absorpt_correction_T_min 0.6837
_exptl_absorpt_correction_type multi-scan
_exptl_absorpt_process_details 'SADABS, G. Sheldrick; 2014'
_exptl_crystal_colour colorless
_exptl_crystal_density_diffrn 1.354
_exptl_crystal_description block
_exptl_crystal_F_000 488
_exptl_crystal_size_max 0.280
_exptl_crystal_size_mid 0.260
_exptl_crystal_size_min 0.140
_refine_diff_density_max 0.278
_refine_diff_density_min -0.215
_refine_diff_density_rms 0.041
_refine_ls_abs_structure_details
;
 Flack x determined using 1249 quotients [(I+)-(I-)]/[(I+)+(I-)]
 (Parsons, Flack and Wagner, Acta Cryst. B69 (2013) 249-259).
;
_refine_ls_abs_structure_Flack 0.000(17)
_refine_ls_extinction_method none
_refine_ls_goodness_of_fit_ref 1.067
_refine_ls_hydrogen_treatment constr
_refine_ls_matrix_type full
_refine_ls_number_parameters 145
_refine_ls_number_reflns 3326
_refine_ls_number_restraints 0
_refine_ls_restrained_S_all 1.067
_refine_ls_R_factor_all 0.0317
_refine_ls_R_factor_gt 0.0293
_refine_ls_shift/su_max 0.000
_refine_ls_shift/su_mean 0.000
_refine_ls_structure_factor_coef Fsqd
_refine_ls_weighting_details 'w=1/[\s^2^(Fo^2^)+(0.0410P)^2^+0.1833P] where P=(Fo^2^+2Fc^2^)/3'
_refine_ls_weighting_scheme calc
_refine_ls_wR_factor_gt 0.0768
_refine_ls_wR_factor_ref 0.0783
_reflns_Friedel_coverage 0.696
_reflns_Friedel_fraction_full 1.000
_reflns_Friedel_fraction_max 0.999
_reflns_number_gt 3154
_reflns_number_total 3326
_reflns_threshold_expression 'I > 2\s(I)'
_cod_data_source_file ja7b09844_si_003.cif
_cod_data_source_block 16015
_cod_database_code 4126570
_shelx_shelxl_version_number 2014/7
_shelx_space_group_comment
;
The symmetry employed for this shelxl refinement is uniquely defined
by the following loop, which should always be used as a source of
symmetry information in preference to the above space-group names.
They are only intended as comments.
;
_shelx_estimated_absorpt_t_min 0.919
_shelx_estimated_absorpt_t_max 0.958

loop_
_space_group_symop_operation_xyz
'x, y, z'
'x+1/2, -y+1/2, -z'
'-x, y+1/2, -z+1/2'
'-x+1/2, -y, z+1/2'

loop_
_atom_site_label
_atom_site_type_symbol
_atom_site_fract_x
_atom_site_fract_y
_atom_site_fract_z
_atom_site_U_iso_or_equiv
_atom_site_adp_type
_atom_site_occupancy
_atom_site_site_symmetry_order
_atom_site_calc_flag
_atom_site_refinement_flags_posn
_atom_site_refinement_flags_adp
Cl1 Cl 0.45500(8) 0.51106(6) -0.08439(2) 0.03058(12) Uani 1 1 d . .
O1 O 0.4024(3) -0.09329(18) 0.18415(5) 0.0322(3) Uani 1 1 d . .
C1 C 0.6016(3) 0.3600(2) 0.15956(5) 0.0180(3) Uani 1 1 d . .
C2 C 0.4789(3) 0.2057(2) 0.15292(5) 0.0200(3) Uani 1 1 d . .
H2 H 0.3719 0.1954 0.1268 0.024 Uiso 1 1 calc R U
C3 C 0.5134(3) 0.0514(2) 0.18709(6) 0.0214(3) Uani 1 1 d . .
C4 C 0.6932(3) 0.0788(3) 0.22675(6) 0.0264(3) Uani 1 1 d . .
H4A H 0.7524 -0.0444 0.2370 0.032 Uiso 1 1 calc R U
H4B H 0.6174 0.1368 0.2552 0.032 Uiso 1 1 calc R U
C5 C 0.8994(3) 0.2007(3) 0.21103(6) 0.0263(3) Uani 1 1 d . .
H5A H 1.0065 0.2201 0.2387 0.032 Uiso 1 1 calc R U
H5B H 0.9861 0.1396 0.1844 0.032 Uiso 1 1 calc R U
C6 C 0.8021(3) 0.3857(2) 0.19392(5) 0.0213(3) Uani 1 1 d . .
H6 H 0.7561 0.4649 0.2222 0.026 Uiso 1 1 calc R U
C7 C 0.9145(3) 0.5064(3) 0.15289(6) 0.0260(3) Uani 1 1 d . .
H7A H 1.0250 0.4373 0.1321 0.031 Uiso 1 1 calc R U
H7B H 0.9834 0.6242 0.1646 0.031 Uiso 1 1 calc R U
C8 C 0.6662(3) 0.5295(2) 0.12992(5) 0.0208(3) Uani 1 1 d . .
H8 H 0.5895 0.6416 0.1442 0.025 Uiso 1 1 calc R U
C9 C 0.6207(3) 0.5245(2) 0.07612(5) 0.0183(3) Uani 1 1 d . .
C10 C 0.7737(3) 0.4417(2) 0.04343(6) 0.0212(3) Uani 1 1 d . .
H10 H 0.9145 0.3893 0.0550 0.025 Uiso 1 1 calc R U
C11 C 0.7232(3) 0.4347(2) -0.00612(6) 0.0222(3) Uani 1 1 d . .
H11 H 0.8288 0.3788 -0.0282 0.027 Uiso 1 1 calc R U
C12 C 0.5167(3) 0.5104(2) -0.02253(5) 0.0198(3) Uani 1 1 d . .
C13 C 0.3596(3) 0.5910(2) 0.00914(6) 0.0225(3) Uani 1 1 d . .
H13 H 0.2169 0.6400 -0.0025 0.027 Uiso 1 1 calc R U
C14 C 0.4140(3) 0.5990(2) 0.05828(6) 0.0216(3) Uani 1 1 d . .
H14 H 0.3084 0.6564 0.0801 0.026 Uiso 1 1 calc R U

loop_
_atom_site_aniso_label
_atom_site_aniso_U_11
_atom_site_aniso_U_22
_atom_site_aniso_U_33
_atom_site_aniso_U_23
_atom_site_aniso_U_13
_atom_site_aniso_U_12
Cl1 0.0392(2) 0.0310(2) 0.02148(17) -0.00097(16) -0.00763(15) 0.00249(19)
O1 0.0412(7) 0.0240(6) 0.0315(6) 0.0007(5) 0.0022(6) -0.0088(6)
C1 0.0177(6) 0.0205(7) 0.0158(6) 0.0002(5) 0.0044(5) 0.0040(6)
C2 0.0182(6) 0.0242(7) 0.0177(6) 0.0005(5) 0.0009(5) 0.0002(6)
C3 0.0228(7) 0.0211(7) 0.0202(6) -0.0002(5) 0.0062(5) 0.0012(6)
C4 0.0304(8) 0.0260(8) 0.0229(7) 0.0066(6) -0.0022(6) -0.0001(8)
C5 0.0226(7) 0.0315(9) 0.0249(8) 0.0036(7) -0.0043(6) 0.0000(7)
C6 0.0241(7) 0.0231(8) 0.0168(6) -0.0006(6) 0.0000(5) -0.0037(6)
C7 0.0273(7) 0.0287(8) 0.0222(7) 0.0021(7) -0.0015(6) -0.0102(8)
C8 0.0250(7) 0.0186(7) 0.0188(6) -0.0003(5) 0.0020(5) 0.0003(6)
C9 0.0218(6) 0.0145(6) 0.0186(6) 0.0018(5) 0.0020(5) -0.0003(6)
C10 0.0207(7) 0.0207(7) 0.0222(7) 0.0008(6) -0.0003(5) 0.0056(6)
C11 0.0241(7) 0.0216(7) 0.0209(7) -0.0029(6) 0.0016(6) 0.0040(6)
C12 0.0235(7) 0.0163(6) 0.0197(6) 0.0015(5) -0.0022(5) -0.0021(7)
C13 0.0180(6) 0.0215(7) 0.0279(7) 0.0035(6) -0.0009(6) 0.0008(6)
C14 0.0196(7) 0.0206(7) 0.0245(7) 0.0025(6) 0.0055(5) 0.0027(6)

loop_
_atom_type_symbol
_atom_type_description
_atom_type_scat_dispersion_real
_atom_type_scat_dispersion_imag
_atom_type_scat_source
C C 0.0033 0.0016 'International Tables Vol C Tables 4.2.6.8 and 6.1.1.4'
H H 0.0000 0.0000 'International Tables Vol C Tables 4.2.6.8 and 6.1.1.4'
O O 0.0106 0.0060 'International Tables Vol C Tables 4.2.6.8 and 6.1.1.4'
Cl Cl 0.1484 0.1585 'International Tables Vol C Tables 4.2.6.8 and 6.1.1.4'

loop_
_geom_angle_atom_site_label_1
_geom_angle_atom_site_label_2
_geom_angle_atom_site_label_3
_geom_angle
C2 C1 C6 126.71(14)
C2 C1 C8 136.85(14)
C6 C1 C8 92.92(13)
C1 C2 C3 118.11(14)
C1 C2 H2 120.9
C3 C2 H2 120.9
O1 C3 C2 121.96(15)
O1 C3 C4 120.96(15)
C2 C3 C4 117.08(14)
C3 C4 C5 113.48(13)
C3 C4 H4A 108.9
C5 C4 H4A 108.9
C3 C4 H4B 108.9
C5 C4 H4B 108.9
H4A C4 H4B 107.7
C6 C5 C4 107.55(14)
C6 C5 H5A 110.2
C4 C5 H5A 110.2
C6 C5 H5B 110.2
C4 C5 H5B 110.2
H5A C5 H5B 108.5
C1 C6 C5 111.75(14)
C1 C6 C7 86.11(11)
C5 C6 C7 123.85(14)
C1 C6 H6 110.8
C5 C6 H6 110.8
C7 C6 H6 110.8
C6 C7 C8 88.42(12)
C6 C7 H7A 113.9
C8 C7 H7A 113.9
C6 C7 H7B 113.9
C8 C7 H7B 113.9
H7A C7 H7B 111.1
C9 C8 C1 117.97(13)
C9 C8 C7 123.48(13)
C1 C8 C7 85.52(12)
C9 C8 H8 109.2
C1 C8 H8 109.2
C7 C8 H8 109.2
C10 C9 C14 118.45(13)
C10 C9 C8 122.41(14)
C14 C9 C8 119.09(13)
C9 C10 C11 120.99(14)
C9 C10 H10 119.5
C11 C10 H10 119.5
C12 C11 C10 118.96(14)
C12 C11 H11 120.5
C10 C11 H11 120.5
C11 C12 C13 121.42(14)
C11 C12 Cl1 119.76(12)
C13 C12 Cl1 118.80(12)
C12 C13 C14 118.87(15)
C12 C13 H13 120.6
C14 C13 H13 120.6
C13 C14 C9 121.29(14)
C13 C14 H14 119.4
C9 C14 H14 119.4

loop_
_geom_bond_atom_site_label_1
_geom_bond_atom_site_label_2
_geom_bond_distance
Cl1 C12 1.7402(15)
O1 C3 1.224(2)
C1 C2 1.329(2)
C1 C6 1.505(2)
C1 C8 1.513(2)
C2 C3 1.468(2)
C2 H2 0.9500
C3 C4 1.518(2)
C4 C5 1.539(3)
C4 H4A 0.9900
C4 H4B 0.9900
C5 C6 1.519(2)
C5 H5A 0.9900
C5 H5B 0.9900
C6 C7 1.565(2)
C6 H6 1.0000
C7 C8 1.573(2)
C7 H7A 0.9900
C7 H7B 0.9900
C8 C9 1.505(2)
C8 H8 1.0000
C9 C10 1.394(2)
C9 C14 1.396(2)
C10 C11 1.396(2)
C10 H10 0.9500
C11 C12 1.384(2)
C11 H11 0.9500
C12 C13 1.385(2)
C13 C14 1.390(2)
C13 H13 0.9500
C14 H14 0.9500

loop_
_geom_hbond_atom_site_label_D
_geom_hbond_atom_site_label_H
_geom_hbond_atom_site_label_A
_geom_hbond_distance_DH
_geom_hbond_distance_HA
_geom_hbond_distance_DA
_geom_hbond_angle_DHA
_geom_hbond_site_symmetry_A
C4 H4B O1 0.99 2.56 3.448(2) 148.7 3_655

loop_
_geom_torsion_atom_site_label_1
_geom_torsion_atom_site_label_2
_geom_torsion_atom_site_label_3
_geom_torsion_atom_site_label_4
_geom_torsion
C6 C1 C2 C3 10.4(2)
C8 C1 C2 C3 163.07(17)
C1 C2 C3 O1 178.00(15)
C1 C2 C3 C4 -1.8(2)
O1 C3 C4 C5 147.61(16)
C2 C3 C4 C5 -32.6(2)
C3 C4 C5 C6 56.60(19)
C2 C1 C6 C5 16.3(2)
C8 C1 C6 C5 -145.36(13)
C2 C1 C6 C7 141.35(16)
C8 C1 C6 C7 -20.33(12)
C4 C5 C6 C1 -47.53(17)
C4 C5 C6 C7 -147.89(15)
C1 C6 C7 C8 19.51(12)
C5 C6 C7 C8 133.19(16)
C2 C1 C8 C9 -12.3(3)
C6 C1 C8 C9 146.04(14)
C2 C1 C8 C7 -138.14(19)
C6 C1 C8 C7 20.23(12)
C6 C7 C8 C9 -140.23(15)
C6 C7 C8 C1 -19.41(12)
C1 C8 C9 C10 -82.95(19)
C7 C8 C9 C10 21.2(2)
C1 C8 C9 C14 94.53(17)
C7 C8 C9 C14 -161.26(16)
C14 C9 C10 C11 0.6(2)
C8 C9 C10 C11 178.11(15)
C9 C10 C11 C12 -0.5(2)
C10 C11 C12 C13 -0.6(2)
C10 C11 C12 Cl1 177.60(13)
C11 C12 C13 C14 1.4(2)
Cl1 C12 C13 C14 -176.77(13)
C12 C13 C14 C9 -1.3(2)
C10 C9 C14 C13 0.3(2)
C8 C9 C14 C13 -177.32(15)
